data_4315719
loop_
_publ_author_name
'Woo Ram Lee'
'Dae Won Ryu'
'Jin Wuk Lee'
'Jung Hee Yoon'
'Eui Kwan Koh'
'Chang Seop Hong'

_publ_section_title
;
 Microporous Lanthanide-Organic Frameworks with Open Metal Sites:
 Unexpected Sorption Propensity and Multifunctional Properties
;
_journal_name_full 'Inorganic Chemistry'
_journal_page_first 4723
_journal_page_last 4725
_journal_paper_doi 10.1021/ic902182x
_journal_volume 49
_journal_year 2010
_chemical_formula_sum 'C24 H19 Eu N O8 P'
_chemical_formula_weight 632.33
_chemical_name_systematic
;
 ?
;
_space_group_IT_number 2
_symmetry_cell_setting triclinic
_symmetry_space_group_name_Hall '-P 1'
_symmetry_space_group_name_H-M 'P -1'
_atom_sites_solution_hydrogens geom
_atom_sites_solution_primary direct
_atom_sites_solution_secondary difmap
_audit_creation_method SHELXL-97
_cell_angle_alpha 73.66(3)
_cell_angle_beta 71.98(3)
_cell_angle_gamma 66.90(3)
_cell_formula_units_Z 2
_cell_length_a 10.724(2)
_cell_length_b 11.831(2)
_cell_length_c 14.593(3)
_cell_measurement_reflns_used 26732
_cell_measurement_temperature 100(2)
_cell_measurement_theta_max 30
_cell_measurement_theta_min 2.47
_cell_volume 1592.2(7)
_computing_cell_refinement HKL2000
_computing_data_collection 'ADSC Quantum-210 ADX Program'
_computing_data_reduction HKL2000
_computing_molecular_graphics WingX
_computing_publication_material WingX
_computing_structure_refinement 'SHELXL-97 (Sheldrick, 1997)'
_computing_structure_solution SHELXTL
_diffrn_ambient_temperature 100(2)
_diffrn_measured_fraction_theta_full 0.894
_diffrn_measured_fraction_theta_max 0.894
_diffrn_measurement_device_type 'CCD area detector'
_diffrn_measurement_method 'phi scans'
_diffrn_radiation_monochromator 'Si(111) double crystal monochromator'
_diffrn_radiation_source 'bending magnet beamline'
_diffrn_radiation_type synchrotron
_diffrn_radiation_wavelength 0.80000
_diffrn_reflns_av_R_equivalents 0.0438
_diffrn_reflns_av_sigmaI/netI 0.0404
_diffrn_reflns_limit_h_max 13
_diffrn_reflns_limit_h_min -13
_diffrn_reflns_limit_k_max 14
_diffrn_reflns_limit_k_min -14
_diffrn_reflns_limit_l_max 18
_diffrn_reflns_limit_l_min -18
_diffrn_reflns_number 10165
_diffrn_reflns_theta_full 30.00
_diffrn_reflns_theta_max 30.00
_diffrn_reflns_theta_min 2.47
_exptl_absorpt_coefficient_mu 2.057
_exptl_absorpt_correction_T_max 0.7478
_exptl_absorpt_correction_T_min 0.6273
_exptl_absorpt_correction_type empirical
_exptl_absorpt_process_details HKL2000-Scalepack
_exptl_crystal_colour colorless
_exptl_crystal_density_diffrn 1.319
_exptl_crystal_density_method 'not measured'
_exptl_crystal_description triclinic
_exptl_crystal_F_000 624
_exptl_crystal_size_max 0.25
_exptl_crystal_size_mid 0.15
_exptl_crystal_size_min 0.15
_platon_squeeze_details
;
;
_refine_diff_density_max 1.219
_refine_diff_density_min -2.802
_refine_diff_density_rms 0.220
_refine_ls_extinction_method none
_refine_ls_goodness_of_fit_ref 1.074
_refine_ls_hydrogen_treatment constr
_refine_ls_matrix_type full
_refine_ls_number_parameters 318
_refine_ls_number_reflns 5808
_refine_ls_number_restraints 3
_refine_ls_restrained_S_all 1.074
_refine_ls_R_factor_all 0.0577
_refine_ls_R_factor_gt 0.0573
_refine_ls_shift/su_max 0.001
_refine_ls_shift/su_mean 0.000
_refine_ls_structure_factor_coef Fsqd
_refine_ls_weighting_details 'calc w=1/[\s^2^(Fo^2^)+(0.1423P)^2^+3.1228P] where P=(Fo^2^+2Fc^2^)/3'
_refine_ls_weighting_scheme calc
_refine_ls_wR_factor_gt 0.1815
_refine_ls_wR_factor_ref 0.1822
_reflns_number_gt 5715
_reflns_number_total 5808
_reflns_threshold_expression >2sigma(I)
_cod_data_source_file ic902182x_si_003.cif
_cod_data_source_block wr2-#2eum100
_cod_depositor_comments
;
The following automatic conversions were performed:

'_exptl_absorpt_correction_type' value 'Empirical' changed to
'empirical' according to the built-in table from CIF Core dictionary
named 'cif_core.dic' version 2.4.1 from 2010-06-29.

Automatic conversion script
Id: cif_fix_values 1646 2011-03-28 12:23:43Z adriana 
;
_cod_original_cell_volume 1592.2(5)
_cod_database_code 4315719

loop_
_symmetry_equiv_pos_as_xyz
'x, y, z'
'-x, -y, -z'

loop_
_atom_site_label
_atom_site_type_symbol
_atom_site_fract_x
_atom_site_fract_y
_atom_site_fract_z
_atom_site_U_iso_or_equiv
_atom_site_adp_type
_atom_site_occupancy
_atom_site_symmetry_multiplicity
_atom_site_calc_flag
_atom_site_refinement_flags
_atom_site_disorder_assembly
_atom_site_disorder_group
Eu1 Eu -0.01243(2) 0.55121(2) 0.627773(16) 0.02851(16) Uani 1 1 d . . .
P1 P 0.14274(15) 0.71945(14) 0.72620(10) 0.0300(3) Uani 1 1 d . . .
O2 O 0.0532(4) 0.4248(4) 0.7836(3) 0.0369(9) Uani 1 1 d . . .
O6 O 0.2357(4) 0.4393(4) 0.5905(3) 0.0365(9) Uani 1 1 d . . .
O4 O 0.0673(5) 0.6806(4) 0.4823(3) 0.0351(9) Uani 1 1 d . . .
O3 O -0.1678(4) 0.5410(5) 0.7963(3) 0.0392(9) Uani 1 1 d . . .
O5 O 0.0335(5) 0.6488(4) 0.3473(3) 0.0400(10) Uani 1 1 d . . .
C10 C 0.1287(6) 0.6675(5) 0.8557(4) 0.0314(11) Uani 1 1 d . . .
C3 C 0.4882(6) 0.6393(6) 0.5092(4) 0.0331(11) Uani 1 1 d . . .
H3 H 0.5077 0.6323 0.4426 0.040 Uiso 1 1 calc R . .
C7 C 0.0782(6) 0.8869(6) 0.7027(4) 0.0315(11) Uani 1 1 d . . .
C1 C 0.3225(6) 0.6776(5) 0.6627(4) 0.0320(11) Uani 1 1 d . . .
C8 C -0.0122(7) 0.9457(6) 0.6389(5) 0.0372(14) Uani 1 1 d . . .
H8 H -0.0458 0.8976 0.6162 0.045 Uiso 1 1 calc R . .
C2 C 0.3529(6) 0.6668(6) 0.5642(4) 0.0311(11) Uani 1 1 d . . .
H2 H 0.2799 0.6786 0.5350 0.037 Uiso 1 1 calc R . .
C4 C 0.5952(6) 0.6218(6) 0.5514(4) 0.0325(11) Uani 1 1 d . . .
C11 C 0.0259(7) 0.7408(7) 0.9203(5) 0.0427(14) Uani 1 1 d . . .
H11 H -0.0314 0.8217 0.8959 0.051 Uiso 1 1 calc R . .
C5 C 0.5672(7) 0.6313(7) 0.6493(4) 0.0399(13) Uani 1 1 d . . .
H5 H 0.6415 0.6168 0.6782 0.048 Uiso 1 1 calc R . .
C6 C 0.4304(7) 0.6618(7) 0.7055(5) 0.0429(14) Uani 1 1 d . . .
H6 H 0.4109 0.6718 0.7714 0.051 Uiso 1 1 calc R . .
C9 C 0.1255(7) 0.9588(6) 0.7369(5) 0.0418(14) Uani 1 1 d . . .
H9 H 0.1874 0.9191 0.7799 0.050 Uiso 1 1 calc R . .
C18 C -0.0908(6) 0.4205(6) 0.9438(4) 0.0335(12) Uani 1 1 d . . .
C20 C -0.0672(6) 0.4647(6) 0.8346(4) 0.0336(12) Uani 1 1 d . . .
C17 C -0.1929(7) 0.4960(7) 1.0077(5) 0.0417(13) Uani 1 1 d . . .
H17 H -0.2507 0.5765 0.9831 0.050 Uiso 1 1 calc R . .
C19 C -0.0071(7) 0.3035(7) 0.9807(5) 0.0457(15) Uani 1 1 d . . .
H19 H 0.0642 0.2532 0.9368 0.055 Uiso 1 1 calc R . .
O7 O 0.1597(4) 0.4250(4) 0.4715(3) 0.0359(9) Uani 1 1 d . . .
C14 C 0.0043(7) 0.8540(6) 0.3579(4) 0.0333(12) Uani 1 1 d . . .
C13 C 0.0528(7) 0.9251(6) 0.3911(5) 0.0378(12) Uani 1 1 d . . .
H13 H 0.1141 0.8851 0.4346 0.045 Uiso 1 1 calc R . .
C15 C -0.0821(7) 0.9124(6) 0.2918(5) 0.0422(14) Uani 1 1 d . . .
H15 H -0.1113 0.8637 0.2663 0.051 Uiso 1 1 calc R . .
C16 C 0.0387(6) 0.7171(6) 0.3977(4) 0.0342(12) Uani 1 1 d . . .
C21 C 0.2584(6) 0.4150(5) 0.5072(4) 0.0329(11) Uani 1 1 d . . .
O1 O 0.0641(4) 0.6710(4) 0.6870(3) 0.0347(9) Uani 1 1 d . . .
C12 C 0.2091(7) 0.5478(7) 0.8924(5) 0.0423(14) Uani 1 1 d . . .
H12 H 0.2759 0.4956 0.8482 0.051 Uiso 1 1 calc R . .
O1S O -0.1952(5) 0.7580(5) 0.6313(4) 0.0473(11) Uani 1 1 d . . .
C1S C -0.2925(14) 0.8251(11) 0.6728(10) 0.101(5) Uani 1 1 d D . .
H1S H -0.3218 0.7992 0.7414 0.121 Uiso 1 1 calc R . .
N1S N -0.3689(11) 0.9396(11) 0.6303(10) 0.116(4) Uani 1 1 d D . .
C2S C -0.331(2) 0.996(2) 0.5265(15) 0.201(14) Uani 1 1 d D . .
H2S1 H -0.2766 1.0491 0.5202 0.302 Uiso 1 1 calc R . .
H2S2 H -0.4151 1.0465 0.5022 0.302 Uiso 1 1 calc R . .
H2S3 H -0.2745 0.9297 0.4881 0.302 Uiso 1 1 calc R . .
C3S C -0.497(2) 1.027(2) 0.670(2) 0.246(17) Uani 1 1 d D . .
H3S1 H -0.5746 1.0037 0.6687 0.369 Uiso 1 1 calc R . .
H3S2 H -0.5052 1.1109 0.6298 0.369 Uiso 1 1 calc R . .
H3S3 H -0.5001 1.0283 0.7371 0.369 Uiso 1 1 calc R . .

loop_
_atom_site_aniso_label
_atom_site_aniso_U_11
_atom_site_aniso_U_22
_atom_site_aniso_U_33
_atom_site_aniso_U_23
_atom_site_aniso_U_13
_atom_site_aniso_U_12
Eu1 0.0369(2) 0.0242(2) 0.0239(2) -0.00540(14) -0.00363(13) -0.01144(15)
P1 0.0388(7) 0.0260(8) 0.0252(6) -0.0065(6) -0.0033(5) -0.0126(6)
O2 0.042(2) 0.037(3) 0.0271(19) -0.0055(18) -0.0012(16) -0.0141(18)
O6 0.042(2) 0.033(2) 0.031(2) -0.0085(18) -0.0049(17) -0.0097(18)
O4 0.051(2) 0.029(2) 0.0272(19) 0.0008(17) -0.0087(17) -0.0198(19)
O3 0.042(2) 0.045(3) 0.030(2) -0.0062(19) -0.0051(17) -0.0163(19)
O5 0.063(3) 0.030(3) 0.032(2) -0.0066(19) -0.011(2) -0.021(2)
C10 0.044(3) 0.027(3) 0.024(2) -0.005(2) -0.007(2) -0.014(2)
C3 0.038(3) 0.031(3) 0.023(2) -0.006(2) 0.001(2) -0.010(2)
C7 0.041(3) 0.027(3) 0.024(2) -0.005(2) -0.003(2) -0.012(2)
C1 0.042(3) 0.027(3) 0.025(2) -0.006(2) -0.004(2) -0.013(2)
C8 0.054(3) 0.032(4) 0.032(3) -0.004(3) -0.012(3) -0.021(3)
C2 0.037(3) 0.035(3) 0.023(2) -0.009(2) -0.002(2) -0.015(2)
C4 0.038(3) 0.029(3) 0.030(3) -0.007(2) -0.003(2) -0.014(2)
C11 0.051(3) 0.036(4) 0.029(3) -0.006(3) -0.004(3) -0.007(3)
C5 0.047(3) 0.046(4) 0.028(3) -0.007(3) -0.006(2) -0.019(3)
C6 0.054(3) 0.049(4) 0.031(3) -0.006(3) -0.012(3) -0.023(3)
C9 0.061(4) 0.031(4) 0.041(3) -0.003(3) -0.021(3) -0.018(3)
C18 0.041(3) 0.037(4) 0.025(3) -0.005(3) -0.003(2) -0.020(3)
C20 0.045(3) 0.030(3) 0.029(3) -0.007(2) -0.006(2) -0.017(2)
C17 0.047(3) 0.034(4) 0.036(3) -0.003(3) -0.007(3) -0.008(3)
C19 0.056(4) 0.039(4) 0.028(3) -0.011(3) 0.001(3) -0.007(3)
O7 0.0373(19) 0.031(2) 0.040(2) -0.0056(19) -0.0113(17) -0.0103(17)
C14 0.045(3) 0.029(3) 0.026(3) -0.003(2) -0.005(2) -0.016(3)
C13 0.052(3) 0.032(3) 0.034(3) -0.003(2) -0.014(3) -0.016(3)
C15 0.060(4) 0.035(4) 0.041(3) -0.009(3) -0.018(3) -0.020(3)
C16 0.048(3) 0.028(3) 0.028(3) -0.002(2) -0.007(2) -0.018(3)
C21 0.040(3) 0.026(3) 0.031(3) -0.004(2) -0.005(2) -0.012(2)
O1 0.043(2) 0.033(2) 0.031(2) -0.0117(18) -0.0021(16) -0.0159(18)
C12 0.051(3) 0.034(4) 0.031(3) -0.009(3) 0.000(3) -0.009(3)
O1S 0.046(2) 0.035(3) 0.060(3) -0.016(2) -0.013(2) -0.007(2)
C1S 0.113(9) 0.057(7) 0.099(9) -0.028(7) 0.038(7) -0.032(7)
N1S 0.080(6) 0.066(7) 0.140(11) 0.002(7) 0.008(7) -0.001(5)
C2S 0.113(13) 0.15(2) 0.32(4) 0.07(2) -0.11(2) -0.055(13)
C3S 0.17(2) 0.19(3) 0.29(4) -0.13(3) 0.09(2) -0.03(2)

loop_
_atom_type_symbol
_atom_type_description
_atom_type_scat_dispersion_real
_atom_type_scat_dispersion_imag
_atom_type_scat_source
C C 0.0033 0.0016 'International Tables Vol C Tables 4.2.6.8 and 6.1.1.4'
H H 0.0000 0.0000 'International Tables Vol C Tables 4.2.6.8 and 6.1.1.4'
N N 0.0061 0.0033 'International Tables Vol C Tables 4.2.6.8 and 6.1.1.4'
O O 0.0106 0.0060 'International Tables Vol C Tables 4.2.6.8 and 6.1.1.4'
P P 0.1023 0.0942 'International Tables Vol C Tables 4.2.6.8 and 6.1.1.4'
Eu Eu -0.1578 3.6682 'International Tables Vol C Tables 4.2.6.8 and 6.1.1.4'

loop_
_geom_angle_atom_site_label_1
_geom_angle_atom_site_label_2
_geom_angle_atom_site_label_3
_geom_angle
_geom_angle_site_symmetry_1
_geom_angle_site_symmetry_3
_geom_angle_publ_flag
O1 Eu1 O7 140.49(16) . 2_566 ?
O1 Eu1 O4 77.33(14) . . ?
O7 Eu1 O4 77.95(15) 2_566 . ?
O1 Eu1 O5 144.10(16) . 2_566 ?
O7 Eu1 O5 74.21(16) 2_566 2_566 ?
O4 Eu1 O5 130.85(14) . 2_566 ?
O1 Eu1 O6 80.63(15) . . ?
O7 Eu1 O6 123.04(15) 2_566 . ?
O4 Eu1 O6 77.77(16) . . ?
O5 Eu1 O6 84.56(17) 2_566 . ?
O1 Eu1 O1S 72.79(16) . . ?
O7 Eu1 O1S 71.48(16) 2_566 . ?
O4 Eu1 O1S 75.52(17) . . ?
O5 Eu1 O1S 129.51(17) 2_566 . ?
O6 Eu1 O1S 145.66(16) . . ?
O1 Eu1 O2 73.58(15) . . ?
O7 Eu1 O2 139.98(15) 2_566 . ?
O4 Eu1 O2 140.97(14) . . ?
O5 Eu1 O2 70.79(15) 2_566 . ?
O6 Eu1 O2 72.33(15) . . ?
O1S Eu1 O2 118.55(17) . . ?
O1 Eu1 O3 82.64(14) . . ?
O7 Eu1 O3 102.62(14) 2_566 . ?
O4 Eu1 O3 146.84(16) . . ?
O5 Eu1 O3 79.33(16) 2_566 . ?
O6 Eu1 O3 124.74(15) . . ?
O1S Eu1 O3 73.43(17) . . ?
O2 Eu1 O3 52.42(14) . . ?
O1 Eu1 O7 120.81(13) . . ?
O7 Eu1 O7 74.13(15) 2_566 . ?
O4 Eu1 O7 65.05(14) . . ?
O5 Eu1 O7 68.75(14) 2_566 . ?
O6 Eu1 O7 48.91(13) . . ?
O1S Eu1 O7 131.84(16) . . ?
O2 Eu1 O7 109.51(14) . . ?
O3 Eu1 O7 147.67(14) . . ?
O1 Eu1 C20 76.26(16) . . ?
O7 Eu1 C20 123.76(16) 2_566 . ?
O4 Eu1 C20 153.58(14) . . ?
O5 Eu1 C20 73.78(16) 2_566 . ?
O6 Eu1 C20 98.28(17) . . ?
O1S Eu1 C20 96.14(18) . . ?
O2 Eu1 C20 25.98(17) . . ?
O3 Eu1 C20 26.45(16) . . ?
O7 Eu1 C20 131.19(16) . . ?
O1 Eu1 C21 99.00(15) . . ?
O7 Eu1 C21 98.99(15) 2_566 . ?
O4 Eu1 C21 66.84(16) . . ?
O5 Eu1 C21 78.46(16) 2_566 . ?
O6 Eu1 C21 24.18(15) . . ?
O1S Eu1 C21 142.35(18) . . ?
O2 Eu1 C21 92.54(15) . . ?
O3 Eu1 C21 143.28(16) . . ?
O7 Eu1 C21 25.08(14) . . ?
C20 Eu1 C21 118.01(18) . . ?
O1 Eu1 Eu1 141.95(10) . 2_566 ?
O7 Eu1 Eu1 41.06(10) 2_566 2_566 ?
O4 Eu1 Eu1 66.02(10) . 2_566 ?
O5 Eu1 Eu1 66.31(11) 2_566 2_566 ?
O6 Eu1 Eu1 81.98(11) . 2_566 ?
O1S Eu1 Eu1 105.98(13) . 2_566 ?
O2 Eu1 Eu1 131.49(10) . 2_566 ?
O3 Eu1 Eu1 134.50(10) . 2_566 ?
O7 Eu1 Eu1 33.07(8) . 2_566 ?
C20 Eu1 Eu1 139.91(11) . 2_566 ?
C21 Eu1 Eu1 58.01(11) . 2_566 ?
O1 P1 C7 109.8(3) . . ?
O1 P1 C10 112.8(3) . . ?
C7 P1 C10 107.9(3) . . ?
O1 P1 C1 110.8(2) . . ?
C7 P1 C1 105.1(3) . . ?
C10 P1 C1 110.1(3) . . ?
C20 O2 Eu1 93.9(4) . . ?
C21 O6 Eu1 103.6(4) . . ?
C16 O4 Eu1 132.8(4) . . ?
C20 O3 Eu1 92.1(3) . . ?
C16 O5 Eu1 138.0(4) . 2_566 ?
C11 C10 C12 119.3(6) . . ?
C11 C10 P1 119.9(5) . . ?
C12 C10 P1 120.4(4) . . ?
C2 C3 C4 120.0(5) . . ?
C8 C7 C9 119.7(6) . . ?
C8 C7 P1 117.1(4) . . ?
C9 C7 P1 122.8(5) . . ?
C2 C1 C6 119.7(5) . . ?
C2 C1 P1 117.1(4) . . ?
C6 C1 P1 123.2(4) . . ?
C13 C8 C7 119.7(5) 2_576 . ?
C3 C2 C1 120.6(5) . . ?
C3 C4 C5 120.3(5) . . ?
C3 C4 C21 119.3(5) . 2_666 ?
C5 C4 C21 120.3(5) . 2_666 ?
C19 C11 C10 119.9(7) 2_567 . ?
C4 C5 C6 120.5(6) . . ?
C5 C6 C1 118.9(5) . . ?
C15 C9 C7 120.2(6) 2_576 . ?
C19 C18 C17 119.9(6) . . ?
C19 C18 C20 119.0(5) . . ?
C17 C18 C20 121.1(6) . . ?
O2 C20 O3 121.6(5) . . ?
O2 C20 C18 118.2(6) . . ?
O3 C20 C18 120.1(5) . . ?
O2 C20 Eu1 60.2(3) . . ?
O3 C20 Eu1 61.5(3) . . ?
C18 C20 Eu1 177.5(4) . . ?
C12 C17 C18 119.0(6) 2_567 . ?
C11 C19 C18 120.9(6) 2_567 . ?
C21 O7 Eu1 167.2(4) . 2_566 ?
C21 O7 Eu1 84.3(3) . . ?
Eu1 O7 Eu1 105.87(15) 2_566 . ?
C13 C14 C15 119.7(6) . . ?
C13 C14 C16 119.7(6) . . ?
C15 C14 C16 120.5(5) . . ?
C8 C13 C14 120.5(6) 2_576 . ?
C9 C15 C14 120.2(5) 2_576 . ?
O5 C16 O4 125.9(6) . . ?
O5 C16 C14 118.1(5) . . ?
O4 C16 C14 115.9(5) . . ?
O6 C21 O7 121.4(5) . . ?
O6 C21 C4 118.4(5) . 2_666 ?
O7 C21 C4 120.2(5) . 2_666 ?
O6 C21 Eu1 52.2(3) . . ?
O7 C21 Eu1 70.6(3) . . ?
C4 C21 Eu1 163.1(4) 2_666 . ?
P1 O1 Eu1 166.1(3) . . ?
C17 C12 C10 120.9(6) 2_567 . ?
C1S O1S Eu1 150.1(8) . . ?
O1S C1S N1S 124.3(12) . . ?
C1S N1S C3S 130.8(15) . . ?
C1S N1S C2S 123.9(12) . . ?
C3S N1S C2S 105.2(18) . . ?

loop_
_geom_bond_atom_site_label_1
_geom_bond_atom_site_label_2
_geom_bond_distance
_geom_bond_site_symmetry_2
_geom_bond_publ_flag
Eu1 O1 2.338(4) . ?
Eu1 O7 2.347(4) 2_566 ?
Eu1 O4 2.379(4) . ?
Eu1 O5 2.380(4) 2_566 ?
Eu1 O6 2.424(4) . ?
Eu1 O1S 2.465(5) . ?
Eu1 O2 2.481(4) . ?
Eu1 O3 2.509(4) . ?
Eu1 O7 2.825(4) . ?
Eu1 C20 2.853(6) . ?
Eu1 C21 2.981(6) . ?
Eu1 Eu1 4.1377(10) 2_566 ?
P1 O1 1.494(4) . ?
P1 C7 1.792(6) . ?
P1 C10 1.793(6) . ?
P1 C1 1.796(6) . ?
O2 C20 1.253(8) . ?
O6 C21 1.257(7) . ?
O4 C16 1.278(7) . ?
O3 C20 1.272(8) . ?
O5 C16 1.263(7) . ?
O5 Eu1 2.380(4) 2_566 ?
C10 C11 1.386(9) . ?
C10 C12 1.391(10) . ?
C3 C2 1.382(8) . ?
C3 C4 1.385(8) . ?
C7 C8 1.399(9) . ?
C7 C9 1.401(8) . ?
C1 C2 1.403(7) . ?
C1 C6 1.406(8) . ?
C8 C13 1.392(10) 2_576 ?
C4 C5 1.394(8) . ?
C4 C21 1.493(8) 2_666 ?
C11 C19 1.371(9) 2_567 ?
C5 C6 1.400(9) . ?
C9 C15 1.386(10) 2_576 ?
C18 C19 1.384(10) . ?
C18 C17 1.391(9) . ?
C18 C20 1.504(8) . ?
C17 C12 1.383(9) 2_567 ?
C19 C11 1.371(9) 2_567 ?
O7 C21 1.270(7) . ?
O7 Eu1 2.347(4) 2_566 ?
C14 C13 1.394(8) . ?
C14 C15 1.394(9) . ?
C14 C16 1.494(9) . ?
C13 C8 1.392(10) 2_576 ?
C15 C9 1.386(10) 2_576 ?
C21 C4 1.493(8) 2_666 ?
C12 C17 1.383(9) 2_567 ?
O1S C1S 1.147(12) . ?
C1S N1S 1.365(18) . ?
N1S C3S 1.423(14) . ?
N1S C2S 1.472(16) . ?

loop_
_platon_squeeze_void_nr
_platon_squeeze_void_average_x
_platon_squeeze_void_average_y
_platon_squeeze_void_average_z
_platon_squeeze_void_volume
_platon_squeeze_void_count_electrons
1 -0.028 0.008 0.000 541.6 16.2
